data_4343464
loop_
_publ_author_name
'W\"achtler, Erik'
'Priv\'er, Steven H'
'Wagler, J\"org'
'Heine, Thomas'
'Zhechkov, Lyuben'
'Bennett, Martin A.'
'Bhargava, Suresh K.'

_publ_contact_author
;
 W\"achtler, Erik 
 Institut f\"ur Anorganische Chemie  
 Technische Universit\"at Bergakademie Freiberg
 Leipziger Str. 29 
 09596 Freiberg 
 Bundesrepublik Deutschland
;
_publ_section_title
;
 Metallophilic Contacts in 2-C6F4PPh2 Bridged Heterobinuclear Complexes: A
 Crystallographic and Computational Study.
;
_journal_issue 14
_journal_name_full 'Inorganic chemistry'
_journal_page_first 6947
_journal_page_last 6957
_journal_paper_doi 10.1021/acs.inorgchem.5b00939
_journal_volume 54
_journal_year 2015
_chemical_formula_moiety 'C42 H38 Cl Cu F8 P4 Pd'
_chemical_formula_sum 'C42 H38 Cl Cu F8 P4 Pd'
_chemical_formula_weight 1023.99
_chemical_name_systematic
;
 ?
;
_space_group_IT_number 62
_symmetry_cell_setting orthorhombic
_symmetry_space_group_name_Hall '-P 2ac 2n'
_symmetry_space_group_name_H-M 'P n m a'
_atom_sites_solution_hydrogens geom
_atom_sites_solution_primary direct
_atom_sites_solution_secondary difmap
_audit_creation_method SHELXL-97
_cell_angle_alpha 90.00
_cell_angle_beta 90.00
_cell_angle_gamma 90.00
_cell_formula_units_Z 4
_cell_length_a 12.2199(5)
_cell_length_b 23.9832(11)
_cell_length_c 14.2228(6)
_cell_measurement_reflns_used 9969
_cell_measurement_temperature 150(2)
_cell_measurement_theta_max 32.80
_cell_measurement_theta_min 2.20
_cell_volume 4168.3(3)
_computing_cell_refinement 'Bruker SAINT'
_computing_data_collection 'Bruker APEX2'
_computing_data_reduction 'Bruker SAINT'
_computing_molecular_graphics 'Bruker SHELXTL'
_computing_publication_material 'Bruker SHELXTL'
_computing_structure_refinement 'SHELXL-97 (Sheldrick, 2008)'
_computing_structure_solution 'SHELXS-97 (Sheldrick, 2008)'
_diffrn_ambient_temperature 150(2)
_diffrn_measured_fraction_theta_full 0.999
_diffrn_measured_fraction_theta_max 0.999
_diffrn_measurement_device_type 'Bruker APEX-II CCD'
_diffrn_measurement_method 'phi and omega scans'
_diffrn_radiation_monochromator graphite
_diffrn_radiation_source 'fine-focus sealed tube'
_diffrn_radiation_type MoK\a
_diffrn_radiation_wavelength 0.71073
_diffrn_reflns_av_R_equivalents 0.0584
_diffrn_reflns_av_sigmaI/netI 0.0365
_diffrn_reflns_limit_h_max 19
_diffrn_reflns_limit_h_min -7
_diffrn_reflns_limit_k_max 35
_diffrn_reflns_limit_k_min -38
_diffrn_reflns_limit_l_max 22
_diffrn_reflns_limit_l_min -21
_diffrn_reflns_number 84634
_diffrn_reflns_theta_full 35.00
_diffrn_reflns_theta_max 35.00
_diffrn_reflns_theta_min 1.70
_exptl_absorpt_coefficient_mu 1.226
_exptl_absorpt_correction_T_max 0.7469
_exptl_absorpt_correction_T_min 0.7023
_exptl_absorpt_correction_type multi-scan
_exptl_absorpt_process_details SADABS
_exptl_crystal_colour colorless
_exptl_crystal_density_diffrn 1.632
_exptl_crystal_density_method 'not measured'
_exptl_crystal_description needle
_exptl_crystal_F_000 2056
_exptl_crystal_size_max 0.33
_exptl_crystal_size_mid 0.06
_exptl_crystal_size_min 0.05
_refine_diff_density_max 0.577
_refine_diff_density_min -0.639
_refine_diff_density_rms 0.095
_refine_ls_extinction_method none
_refine_ls_goodness_of_fit_ref 1.033
_refine_ls_hydrogen_treatment constr
_refine_ls_matrix_type full
_refine_ls_number_parameters 272
_refine_ls_number_reflns 9343
_refine_ls_number_restraints 0
_refine_ls_restrained_S_all 1.033
_refine_ls_R_factor_all 0.0495
_refine_ls_R_factor_gt 0.0306
_refine_ls_shift/su_max 0.004
_refine_ls_shift/su_mean 0.000
_refine_ls_structure_factor_coef Fsqd
_refine_ls_weighting_details 'calc w=1/[\s^2^(Fo^2^)+(0.0237P)^2^+1.9265P] where P=(Fo^2^+2Fc^2^)/3'
_refine_ls_weighting_scheme calc
_refine_ls_wR_factor_gt 0.0610
_refine_ls_wR_factor_ref 0.0654
_reflns_number_gt 7335
_reflns_number_total 9343
_reflns_threshold_expression >2sigma(I)
_cod_data_source_file ic5b00939_si_002.cif
_cod_data_source_block 14
_cod_depositor_comments
;
The following automatic conversions were performed:

'_symmetry_cell_setting' value 'Orthorhombic' changed to
'orthorhombic' according to
/usr/data/users/saulius/crontab/automatic-downloads/rss-feeds/ACS/lib/dictionaries/cif_core.dic
dictionary named 'cif_core.dic' version 2.4.2 from 2011-04-26.

'_exptl_absorpt_correction_type' value 'MULTI-SCAN' changed to
'multi-scan' according to
/usr/data/users/saulius/crontab/automatic-downloads/rss-feeds/ACS/lib/dictionaries/cif_core.dic
dictionary named 'cif_core.dic' version 2.4.2 from 2011-04-26.

Automatic conversion script
Id: cif_fix_values 3271 2015-04-21 07:52:19Z andrius 

 Adding full bibliography for 4343462--4343474.cif.
;
_cod_original_sg_symbol_Hall '-P 2ac 2n '
_cod_original_sg_symbol_H-M 'Pnma '
_cod_database_code 4343464

loop_
_symmetry_equiv_pos_as_xyz
'x, y, z'
'-x+1/2, -y, z+1/2'
'-x, y+1/2, -z'
'x+1/2, -y+1/2, -z+1/2'
'-x, -y, -z'
'x-1/2, y, -z-1/2'
'x, -y-1/2, z'
'-x-1/2, y-1/2, z-1/2'

loop_
_atom_site_label
_atom_site_type_symbol
_atom_site_fract_x
_atom_site_fract_y
_atom_site_fract_z
_atom_site_U_iso_or_equiv
_atom_site_adp_type
_atom_site_occupancy
_atom_site_symmetry_multiplicity
_atom_site_calc_flag
_atom_site_refinement_flags
Pd1 Pd 0.647336(11) 0.7500 1.034595(10) 0.01129(3) Uani 1 2 d S
Cu1 Cu 0.529425(19) 0.7500 0.862132(18) 0.01461(5) Uani 1 2 d S
Cl1 Cl 0.59681(4) 0.7500 0.71232(4) 0.02035(10) Uani 1 2 d S
P1 P 0.49483(3) 0.658662(15) 0.90346(3) 0.01411(7) Uani 1 1 d .
P2 P 0.79467(4) 0.7500 0.93203(4) 0.01477(9) Uani 1 2 d S
P3 P 0.52960(4) 0.7500 1.16411(4) 0.01717(10) Uani 1 2 d S
F1 F 0.57526(9) 0.53334(4) 0.92147(8) 0.0335(2) Uani 1 1 d .
F2 F 0.73712(10) 0.49534(4) 1.03019(8) 0.0394(3) Uani 1 1 d .
F3 F 0.84430(9) 0.56438(5) 1.14893(8) 0.0364(3) Uani 1 1 d .
F4 F 0.79415(7) 0.67303(4) 1.15610(7) 0.02371(19) Uani 1 1 d .
C1 C 0.66012(10) 0.66414(6) 1.03509(10) 0.0143(2) Uani 1 1 d .
C2 C 0.60392(11) 0.62753(6) 0.97420(10) 0.0156(2) Uani 1 1 d .
C3 C 0.62939(12) 0.57082(6) 0.97512(11) 0.0208(3) Uani 1 1 d .
C4 C 0.71093(14) 0.54966(6) 1.03235(12) 0.0248(3) Uani 1 1 d .
C5 C 0.76529(13) 0.58478(7) 1.09271(12) 0.0231(3) Uani 1 1 d .
C6 C 0.73785(11) 0.64062(6) 1.09367(10) 0.0174(3) Uani 1 1 d .
C7 C 0.47308(11) 0.61067(6) 0.80463(10) 0.0166(3) Uani 1 1 d .
C8 C 0.37748(12) 0.57955(7) 0.79389(12) 0.0230(3) Uani 1 1 d .
H8 H 0.3205 0.5828 0.8390 0.028 Uiso 1 1 calc R
C9 C 0.36485(14) 0.54372(8) 0.71765(13) 0.0301(4) Uani 1 1 d .
H9 H 0.2989 0.5231 0.7106 0.036 Uiso 1 1 calc R
C10 C 0.44746(15) 0.53794(8) 0.65239(13) 0.0317(4) Uani 1 1 d .
H10 H 0.4391 0.5129 0.6011 0.038 Uiso 1 1 calc R
C11 C 0.54271(15) 0.56868(7) 0.66187(13) 0.0296(4) Uani 1 1 d .
H11 H 0.5998 0.5647 0.6170 0.036 Uiso 1 1 calc R
C12 C 0.55519(13) 0.60542(7) 0.73674(12) 0.0229(3) Uani 1 1 d .
H12 H 0.6200 0.6271 0.7418 0.027 Uiso 1 1 calc R
C13 C 0.37365(11) 0.64589(6) 0.97516(10) 0.0173(3) Uani 1 1 d .
C14 C 0.37295(13) 0.61074(7) 1.05285(11) 0.0228(3) Uani 1 1 d .
H14 H 0.4386 0.5931 1.0727 0.027 Uiso 1 1 calc R
C15 C 0.27565(15) 0.60136(8) 1.10167(13) 0.0306(4) Uani 1 1 d .
H15 H 0.2757 0.5781 1.1557 0.037 Uiso 1 1 calc R
C16 C 0.17925(15) 0.62567(8) 1.07195(14) 0.0351(4) Uani 1 1 d .
H16 H 0.1129 0.6183 1.1044 0.042 Uiso 1 1 calc R
C17 C 0.17952(14) 0.66083(8) 0.99459(14) 0.0331(4) Uani 1 1 d .
H17 H 0.1132 0.6776 0.9742 0.040 Uiso 1 1 calc R
C18 C 0.27607(12) 0.67161(7) 0.94693(12) 0.0244(3) Uani 1 1 d .
H18 H 0.2761 0.6965 0.8950 0.029 Uiso 1 1 calc R
C19 C 0.91883(17) 0.7500 1.00213(17) 0.0279(5) Uani 1 2 d S
H19A H 0.9195 0.7829 1.0431 0.042 Uiso 0.50 1 calc PR
H19B H 0.9827 0.7510 0.9605 0.042 Uiso 1 2 calc SR
H19C H 0.9213 0.7162 1.0407 0.042 Uiso 0.50 1 calc PR
C20 C 0.81652(12) 0.69101(7) 0.85486(11) 0.0220(3) Uani 1 1 d .
H20A H 0.7579 0.6895 0.8079 0.033 Uiso 1 1 calc R
H20B H 0.8163 0.6565 0.8919 0.033 Uiso 1 1 calc R
H20C H 0.8872 0.6950 0.8230 0.033 Uiso 1 1 calc R
C21 C 0.55069(15) 0.69121(9) 1.24230(13) 0.0356(4) Uani 1 1 d .
H21A H 0.6268 0.6910 1.2641 0.053 Uiso 1 1 calc R
H21B H 0.5351 0.6565 1.2086 0.053 Uiso 1 1 calc R
H21C H 0.5016 0.6945 1.2965 0.053 Uiso 1 1 calc R
C22 C 0.38187(16) 0.7500 1.15069(16) 0.0193(4) Uani 1 2 d S
H22A H 0.3476 0.7403 1.2108 0.029 Uiso 0.50 1 calc PR
H22B H 0.3609 0.7226 1.1029 0.029 Uiso 0.50 1 calc PR
H22C H 0.3574 0.7872 1.1312 0.029 Uiso 0.50 1 calc PR

loop_
_atom_site_aniso_label
_atom_site_aniso_U_11
_atom_site_aniso_U_22
_atom_site_aniso_U_33
_atom_site_aniso_U_23
_atom_site_aniso_U_13
_atom_site_aniso_U_12
Pd1 0.01229(5) 0.01100(6) 0.01057(6) 0.000 -0.00002(5) 0.000
Cu1 0.01643(10) 0.01308(11) 0.01432(12) 0.000 -0.00144(8) 0.000
Cl1 0.0208(2) 0.0253(3) 0.0149(2) 0.000 0.00096(16) 0.000
P1 0.01612(14) 0.01237(15) 0.01383(17) -0.00002(13) -0.00160(12) -0.00031(12)
P2 0.01235(19) 0.0172(2) 0.0148(2) 0.000 0.00133(16) 0.000
P3 0.0178(2) 0.0220(3) 0.0117(2) 0.000 0.00219(17) 0.000
F1 0.0492(6) 0.0134(4) 0.0379(6) -0.0032(4) -0.0208(5) -0.0005(4)
F2 0.0575(7) 0.0145(5) 0.0460(7) -0.0029(5) -0.0204(6) 0.0123(5)
F3 0.0417(6) 0.0278(5) 0.0397(6) 0.0014(5) -0.0215(5) 0.0140(5)
F4 0.0259(4) 0.0225(5) 0.0228(5) -0.0015(4) -0.0110(4) 0.0004(4)
C1 0.0154(5) 0.0138(6) 0.0137(6) 0.0011(5) 0.0006(4) 0.0003(4)
C2 0.0178(5) 0.0137(6) 0.0155(7) 0.0016(5) -0.0003(5) 0.0008(5)
C3 0.0272(7) 0.0135(6) 0.0217(8) -0.0019(5) -0.0056(6) 0.0007(5)
C4 0.0338(8) 0.0125(6) 0.0281(9) 0.0015(6) -0.0055(7) 0.0070(6)
C5 0.0260(7) 0.0209(7) 0.0223(8) 0.0023(6) -0.0069(6) 0.0062(6)
C6 0.0191(6) 0.0167(7) 0.0164(7) -0.0005(5) -0.0030(5) 0.0000(5)
C7 0.0199(6) 0.0145(6) 0.0154(7) -0.0006(5) -0.0019(5) 0.0007(5)
C8 0.0232(7) 0.0227(8) 0.0231(8) -0.0043(6) -0.0003(6) -0.0053(5)
C9 0.0311(8) 0.0272(9) 0.0319(10) -0.0098(7) -0.0036(7) -0.0071(7)
C10 0.0425(9) 0.0257(9) 0.0270(9) -0.0123(7) -0.0007(7) -0.0018(7)
C11 0.0360(8) 0.0255(8) 0.0273(9) -0.0088(7) 0.0064(7) 0.0018(7)
C12 0.0239(7) 0.0200(7) 0.0247(8) -0.0048(6) 0.0027(6) -0.0005(6)
C13 0.0187(6) 0.0163(6) 0.0170(7) -0.0036(5) 0.0008(5) -0.0011(5)
C14 0.0281(7) 0.0194(7) 0.0210(8) -0.0005(6) 0.0031(5) -0.0042(6)
C15 0.0412(9) 0.0264(9) 0.0244(9) -0.0052(7) 0.0122(7) -0.0115(7)
C16 0.0305(8) 0.0366(10) 0.0382(11) -0.0182(8) 0.0164(7) -0.0108(7)
C17 0.0221(7) 0.0381(10) 0.0391(10) -0.0142(8) 0.0049(7) 0.0017(7)
C18 0.0218(6) 0.0257(8) 0.0257(9) -0.0047(6) -0.0002(6) 0.0035(6)
C19 0.0157(9) 0.0455(15) 0.0225(11) 0.000 -0.0006(8) 0.000
C20 0.0201(6) 0.0226(7) 0.0232(8) -0.0046(6) 0.0054(5) 0.0022(5)
C21 0.0309(8) 0.0521(12) 0.0239(9) 0.0197(8) 0.0086(7) 0.0140(8)
C22 0.0194(8) 0.0199(10) 0.0186(10) 0.000 0.0029(7) 0.000

loop_
_atom_type_symbol
_atom_type_description
_atom_type_scat_dispersion_real
_atom_type_scat_dispersion_imag
_atom_type_scat_source
C C 0.0033 0.0016 'International Tables Vol C Tables 4.2.6.8 and 6.1.1.4'
H H 0.0000 0.0000 'International Tables Vol C Tables 4.2.6.8 and 6.1.1.4'
F F 0.0171 0.0103 'International Tables Vol C Tables 4.2.6.8 and 6.1.1.4'
P P 0.1023 0.0942 'International Tables Vol C Tables 4.2.6.8 and 6.1.1.4'
Cl Cl 0.1484 0.1585 'International Tables Vol C Tables 4.2.6.8 and 6.1.1.4'
Cu Cu 0.3201 1.2651 'International Tables Vol C Tables 4.2.6.8 and 6.1.1.4'
Pd Pd -0.9988 1.0072 'International Tables Vol C Tables 4.2.6.8 and 6.1.1.4'

loop_
_geom_angle_atom_site_label_1
_geom_angle_atom_site_label_2
_geom_angle_atom_site_label_3
_geom_angle
_geom_angle_site_symmetry_1
_geom_angle_site_symmetry_3
C1 Pd1 C1 171.31(7) 7_575 .
C1 Pd1 P2 86.75(4) 7_575 .
C1 Pd1 P2 86.75(4) . .
C1 Pd1 P3 92.51(4) 7_575 .
C1 Pd1 P3 92.51(4) . .
P2 Pd1 P3 167.00(2) . .
C1 Pd1 Cu1 92.37(4) 7_575 .
C1 Pd1 Cu1 92.37(4) . .
P2 Pd1 Cu1 81.416(15) . .
P3 Pd1 Cu1 111.579(15) . .
Cl1 Cu1 P1 107.679(11) . .
Cl1 Cu1 P1 107.679(11) . 7_575
P1 Cu1 P1 143.42(2) . 7_575
Cl1 Cu1 Pd1 128.439(16) . .
P1 Cu1 Pd1 82.712(11) . .
P1 Cu1 Pd1 82.712(11) 7_575 .
C13 P1 C2 102.45(7) . .
C13 P1 C7 101.85(7) . .
C2 P1 C7 105.71(6) . .
C13 P1 Cu1 116.78(5) . .
C2 P1 Cu1 113.21(5) . .
C7 P1 Cu1 115.26(5) . .
C20 P2 C20 102.80(11) 7_575 .
C20 P2 C19 102.11(7) 7_575 .
C20 P2 C19 102.11(7) . .
C20 P2 Pd1 119.75(5) 7_575 .
C20 P2 Pd1 119.75(5) . .
C19 P2 Pd1 107.68(8) . .
C21 P3 C21 102.01(15) 7_575 .
C21 P3 C22 101.87(7) 7_575 .
C21 P3 C22 101.87(8) . .
C21 P3 Pd1 113.31(6) 7_575 .
C21 P3 Pd1 113.31(6) . .
C22 P3 Pd1 121.95(7) . .
C6 C1 C2 116.74(13) . .
C6 C1 Pd1 117.41(10) . .
C2 C1 Pd1 125.54(10) . .
C3 C2 C1 119.47(13) . .
C3 C2 P1 124.44(11) . .
C1 C2 P1 115.99(10) . .
F1 C3 C4 116.15(13) . .
F1 C3 C2 122.25(13) . .
C4 C3 C2 121.59(14) . .
F2 C4 C5 119.61(14) . .
F2 C4 C3 120.97(15) . .
C5 C4 C3 119.42(14) . .
F3 C5 C4 119.69(14) . .
F3 C5 C6 121.39(14) . .
C4 C5 C6 118.91(14) . .
F4 C6 C5 115.86(12) . .
F4 C6 C1 120.35(13) . .
C5 C6 C1 123.79(14) . .
C8 C7 C12 118.51(14) . .
C8 C7 P1 122.72(12) . .
C12 C7 P1 118.77(11) . .
C9 C8 C7 120.57(15) . .
C9 C8 H8 119.7 . .
C7 C8 H8 119.7 . .
C10 C9 C8 120.35(16) . .
C10 C9 H9 119.8 . .
C8 C9 H9 119.8 . .
C9 C10 C11 119.78(16) . .
C9 C10 H10 120.1 . .
C11 C10 H10 120.1 . .
C10 C11 C12 120.28(16) . .
C10 C11 H11 119.9 . .
C12 C11 H11 119.9 . .
C11 C12 C7 120.47(15) . .
C11 C12 H12 119.8 . .
C7 C12 H12 119.8 . .
C14 C13 C18 119.31(14) . .
C14 C13 P1 123.46(11) . .
C18 C13 P1 117.18(12) . .
C13 C14 C15 119.91(16) . .
C13 C14 H14 120.0 . .
C15 C14 H14 120.0 . .
C16 C15 C14 120.45(18) . .
C16 C15 H15 119.8 . .
C14 C15 H15 119.8 . .
C15 C16 C17 119.85(16) . .
C15 C16 H16 120.1 . .
C17 C16 H16 120.1 . .
C18 C17 C16 120.27(17) . .
C18 C17 H17 119.9 . .
C16 C17 H17 119.9 . .
C17 C18 C13 120.17(17) . .
C17 C18 H18 119.9 . .
C13 C18 H18 119.9 . .
P2 C19 H19A 109.5 . .
P2 C19 H19B 109.5 . .
P2 C19 H19C 109.5 . .
H19A C19 H19C 109.5 . .
P2 C20 H20A 109.5 . .
P2 C20 H20B 109.5 . .
H20A C20 H20B 109.5 . .
P2 C20 H20C 109.5 . .
H20A C20 H20C 109.5 . .
H20B C20 H20C 109.5 . .
P3 C21 H21A 109.5 . .
P3 C21 H21B 109.5 . .
H21A C21 H21B 109.5 . .
P3 C21 H21C 109.5 . .
H21A C21 H21C 109.5 . .
H21B C21 H21C 109.5 . .
P3 C22 H22A 109.5 . .
P3 C22 H22B 109.5 . .
H22A C22 H22B 109.5 . .
P3 C22 H22C 109.5 . .
H22A C22 H22C 109.5 . .
H22B C22 H22C 109.5 . .

loop_
_geom_bond_atom_site_label_1
_geom_bond_atom_site_label_2
_geom_bond_distance
_geom_bond_site_symmetry_2
Pd1 C1 2.0652(14) 7_575
Pd1 C1 2.0652(14) .
Pd1 P2 2.3172(5) .
Pd1 P3 2.3373(5) .
Pd1 Cu1 2.8448(3) .
Cu1 Cl1 2.2843(6) .
Cu1 P1 2.3071(4) .
Cu1 P1 2.3071(4) 7_575
P1 C13 1.8239(14) .
P1 C2 1.8295(14) .
P1 C7 1.8361(15) .
P2 C20 1.8105(16) 7_575
P2 C20 1.8105(16) .
P2 C19 1.815(2) .
P3 C21 1.8141(18) 7_575
P3 C21 1.8141(18) .
P3 C22 1.815(2) .
F1 C3 1.3518(17) .
F2 C4 1.3418(18) .
F3 C5 1.3457(17) .
F4 C6 1.3659(17) .
C1 C6 1.3837(19) .
C1 C2 1.4115(19) .
C2 C3 1.395(2) .
C3 C4 1.383(2) .
C4 C5 1.374(2) .
C5 C6 1.381(2) .
C7 C8 1.395(2) .
C7 C12 1.398(2) .
C8 C9 1.392(2) .
C8 H8 0.9500 .
C9 C10 1.378(3) .
C9 H9 0.9500 .
C10 C11 1.384(2) .
C10 H10 0.9500 .
C11 C12 1.391(2) .
C11 H11 0.9500 .
C12 H12 0.9500 .
C13 C14 1.390(2) .
C13 C18 1.401(2) .
C14 C15 1.395(2) .
C14 H14 0.9500 .
C15 C16 1.381(3) .
C15 H15 0.9500 .
C16 C17 1.386(3) .
C16 H16 0.9500 .
C17 C18 1.385(2) .
C17 H17 0.9500 .
C18 H18 0.9500 .
C19 H19A 0.9800 .
C19 H19B 0.9800 .
C19 H19C 0.9800 .
C20 H20A 0.9800 .
C20 H20B 0.9800 .
C20 H20C 0.9800 .
C21 H21A 0.9800 .
C21 H21B 0.9800 .
C21 H21C 0.9800 .
C22 H22A 0.9800 .
C22 H22B 0.9800 .
C22 H22C 0.9800 .

loop_
_geom_torsion_atom_site_label_1
_geom_torsion_atom_site_label_2
_geom_torsion_atom_site_label_3
_geom_torsion_atom_site_label_4
_geom_torsion
_geom_torsion_site_symmetry_1
_geom_torsion_site_symmetry_4
C1 Pd1 Cu1 Cl1 86.36(4) 7_575 .
C1 Pd1 Cu1 Cl1 -86.36(4) . .
P2 Pd1 Cu1 Cl1 0.0 . .
P3 Pd1 Cu1 Cl1 180.0 . .
C1 Pd1 Cu1 P1 -166.82(4) 7_575 .
C1 Pd1 Cu1 P1 20.46(4) . .
P2 Pd1 Cu1 P1 106.820(10) . .
P3 Pd1 Cu1 P1 -73.180(10) . .
C1 Pd1 Cu1 P1 -20.46(4) 7_575 7_575
C1 Pd1 Cu1 P1 166.82(4) . 7_575
P2 Pd1 Cu1 P1 -106.820(10) . 7_575
P3 Pd1 Cu1 P1 73.180(10) . 7_575
Cl1 Cu1 P1 C13 -142.79(5) . .
P1 Cu1 P1 C13 21.87(7) 7_575 .
Pd1 Cu1 P1 C13 89.11(5) . .
Cl1 Cu1 P1 C2 98.58(5) . .
P1 Cu1 P1 C2 -96.75(6) 7_575 .
Pd1 Cu1 P1 C2 -29.52(5) . .
Cl1 Cu1 P1 C7 -23.29(5) . .
P1 Cu1 P1 C7 141.38(5) 7_575 .
Pd1 Cu1 P1 C7 -151.39(5) . .
C1 Pd1 P2 C20 -28.71(8) 7_575 7_575
C1 Pd1 P2 C20 157.06(8) . 7_575
P3 Pd1 P2 C20 -115.83(7) . 7_575
Cu1 Pd1 P2 C20 64.17(7) . 7_575
C1 Pd1 P2 C20 -157.06(8) 7_575 .
C1 Pd1 P2 C20 28.71(8) . .
P3 Pd1 P2 C20 115.83(7) . .
Cu1 Pd1 P2 C20 -64.17(7) . .
C1 Pd1 P2 C19 87.11(4) 7_575 .
C1 Pd1 P2 C19 -87.11(4) . .
P3 Pd1 P2 C19 0.0 . .
Cu1 Pd1 P2 C19 180.0 . .
C1 Pd1 P3 C21 -28.65(9) 7_575 7_575
C1 Pd1 P3 C21 144.27(9) . 7_575
P2 Pd1 P3 C21 57.81(8) . 7_575
Cu1 Pd1 P3 C21 -122.19(8) . 7_575
C1 Pd1 P3 C21 -144.27(9) 7_575 .
C1 Pd1 P3 C21 28.65(9) . .
P2 Pd1 P3 C21 -57.81(8) . .
Cu1 Pd1 P3 C21 122.19(8) . .
C1 Pd1 P3 C22 93.54(4) 7_575 .
C1 Pd1 P3 C22 -93.54(4) . .
P2 Pd1 P3 C22 180.0 . .
Cu1 Pd1 P3 C22 0.0 . .
P2 Pd1 C1 C6 81.68(11) . .
P3 Pd1 C1 C6 -85.33(11) . .
Cu1 Pd1 C1 C6 162.94(10) . .
P2 Pd1 C1 C2 -91.74(12) . .
P3 Pd1 C1 C2 101.25(11) . .
Cu1 Pd1 C1 C2 -10.48(12) . .
C6 C1 C2 C3 -0.6(2) . .
Pd1 C1 C2 C3 172.84(11) . .
C6 C1 C2 P1 175.79(10) . .
Pd1 C1 C2 P1 -10.75(16) . .
C13 P1 C2 C3 82.17(14) . .
C7 P1 C2 C3 -24.12(15) . .
Cu1 P1 C2 C3 -151.19(12) . .
C13 P1 C2 C1 -94.05(11) . .
C7 P1 C2 C1 159.67(10) . .
Cu1 P1 C2 C1 32.59(12) . .
C1 C2 C3 F1 177.09(14) . .
P1 C2 C3 F1 1.0(2) . .
C1 C2 C3 C4 -2.0(2) . .
P1 C2 C3 C4 -178.09(13) . .
F1 C3 C4 F2 3.2(2) . .
C2 C3 C4 F2 -177.70(15) . .
F1 C3 C4 C5 -176.38(15) . .
C2 C3 C4 C5 2.8(3) . .
F2 C4 C5 F3 0.1(3) . .
C3 C4 C5 F3 179.64(15) . .
F2 C4 C5 C6 179.60(16) . .
C3 C4 C5 C6 -0.8(3) . .
F3 C5 C6 F4 -1.3(2) . .
C4 C5 C6 F4 179.25(15) . .
F3 C5 C6 C1 177.62(14) . .
C4 C5 C6 C1 -1.9(2) . .
C2 C1 C6 F4 -178.60(12) . .
Pd1 C1 C6 F4 7.40(18) . .
C2 C1 C6 C5 2.6(2) . .
Pd1 C1 C6 C5 -171.42(12) . .
C13 P1 C7 C8 5.46(14) . .
C2 P1 C7 C8 112.18(13) . .
Cu1 P1 C7 C8 -121.99(12) . .
C13 P1 C7 C12 -175.16(12) . .
C2 P1 C7 C12 -68.44(13) . .
Cu1 P1 C7 C12 57.39(13) . .
C12 C7 C8 C9 0.6(2) . .
P1 C7 C8 C9 179.96(13) . .
C7 C8 C9 C10 0.9(3) . .
C8 C9 C10 C11 -1.1(3) . .
C9 C10 C11 C12 -0.2(3) . .
C10 C11 C12 C7 1.7(3) . .
C8 C7 C12 C11 -1.9(2) . .
P1 C7 C12 C11 178.70(13) . .
C2 P1 C13 C14 -11.20(14) . .
C7 P1 C13 C14 98.04(14) . .
Cu1 P1 C13 C14 -135.50(12) . .
C2 P1 C13 C18 171.38(12) . .
C7 P1 C13 C18 -79.38(13) . .
Cu1 P1 C13 C18 47.08(13) . .
C18 C13 C14 C15 0.1(2) . .
P1 C13 C14 C15 -177.29(12) . .
C13 C14 C15 C16 1.7(3) . .
C14 C15 C16 C17 -1.7(3) . .
C15 C16 C17 C18 0.1(3) . .
C16 C17 C18 C13 1.6(3) . .
C14 C13 C18 C17 -1.7(2) . .
P1 C13 C18 C17 175.82(13) . .
